data_2207150
loop_
_publ_author_name
'S. Selvanayagam'
'P. Rathisuganya'
'B. Shaherin'
'D. Velmurugan'
'K. Ravikumar'
'M. Poornachandran'

_publ_section_title
;
 4'-(4-Methylphenyl)-3'-nitrospiro[1<i>H</i>-indole-3,2'-pyrrolidin]-2-one
;
_journal_coeditor_code BT6755
_journal_issue 11
_journal_name_full 'Acta Crystallographica Section E'
_journal_page_first o3693
_journal_page_last o3695
_journal_paper_doi 10.1107/S1600536805032526
_journal_volume 61
_journal_year 2005
_chemical_formula_iupac 'C19 H19 N3 O3'
_chemical_formula_moiety 'C19 H19 N3 O3'
_chemical_formula_sum 'C19 H19 N3 O3'
_chemical_formula_weight 337.37
_chemical_name_systematic
;
3'-Nitro-4'-(4-methylphenyl)spiro[1H-indole-3,2'-pyrrolidin]-2-one
;
_space_group_IT_number 61
_symmetry_cell_setting orthorhombic
_symmetry_space_group_name_Hall '-P 2ac 2ab'
_symmetry_space_group_name_H-M 'P b c a'
_atom_sites_solution_hydrogens geom
_atom_sites_solution_primary direct
_atom_sites_solution_secondary difmap
_audit_creation_method SHELXL97
_cell_angle_alpha 90.00
_cell_angle_beta 90.00
_cell_angle_gamma 90.00
_cell_formula_units_Z 8
_cell_length_a 9.8697(8)
_cell_length_b 16.4460(14)
_cell_length_c 21.4643(18)
_cell_measurement_reflns_used 9788
_cell_measurement_temperature 293(2)
_cell_measurement_theta_max 26.58
_cell_measurement_theta_min 2.65
_cell_volume 3484.0(5)
_computing_cell_refinement 'SAINT (Bruker, 2001)'
_computing_data_collection 'SMART (Bruker, 2001)'
_computing_data_reduction SAINT
_computing_molecular_graphics 'ORTEP-3 (Farrugia, 1997) and PLATON (Spek, 2003)'
_computing_publication_material 'SHELXL97 and PARST (Nardelli, 1995)'
_computing_structure_refinement 'SHELXL97 (Sheldrick, 1997)'
_computing_structure_solution 'SHELXS97 (Sheldrick, 1997)'
_diffrn_ambient_temperature 293(2)
_diffrn_measured_fraction_theta_full 1.000
_diffrn_measured_fraction_theta_max 0.967
_diffrn_measurement_device 'Bruker SMART APEX area-detector'
_diffrn_measurement_device_type 'Bruker SMART APEX CCD area-detector'
_diffrn_measurement_method \w
_diffrn_radiation_monochromator graphite
_diffrn_radiation_source 'fine-focus sealed tube'
_diffrn_radiation_type MoK\a
_diffrn_radiation_wavelength 0.71073
_diffrn_reflns_av_R_equivalents 0.0396
_diffrn_reflns_av_sigmaI/netI 0.0346
_diffrn_reflns_limit_h_max 12
_diffrn_reflns_limit_h_min -12
_diffrn_reflns_limit_k_max 21
_diffrn_reflns_limit_k_min -21
_diffrn_reflns_limit_l_max 28
_diffrn_reflns_limit_l_min -28
_diffrn_reflns_number 19862
_diffrn_reflns_theta_full 25.00
_diffrn_reflns_theta_max 28.02
_diffrn_reflns_theta_min 1.90
_diffrn_standards_decay_% 0
_diffrn_standards_number 0
_exptl_absorpt_coefficient_mu 0.089
_exptl_absorpt_correction_type none
_exptl_crystal_colour colourless
_exptl_crystal_density_diffrn 1.286
_exptl_crystal_density_method 'not measured'
_exptl_crystal_description needle
_exptl_crystal_F_000 1424
_exptl_crystal_size_max 0.26
_exptl_crystal_size_mid 0.24
_exptl_crystal_size_min 0.16
_refine_diff_density_max 0.322
_refine_diff_density_min -0.224
_refine_ls_extinction_method none
_refine_ls_goodness_of_fit_ref 1.050
_refine_ls_hydrogen_treatment constr
_refine_ls_matrix_type full
_refine_ls_number_parameters 228
_refine_ls_number_reflns 4074
_refine_ls_number_restraints 0
_refine_ls_restrained_S_all 1.050
_refine_ls_R_factor_all 0.0910
_refine_ls_R_factor_gt 0.0631
_refine_ls_shift/su_max 0.000
_refine_ls_shift/su_mean 0.000
_refine_ls_structure_factor_coef Fsqd
_refine_ls_weighting_details 'calc w = 1/[\s^2^(Fo^2^)+(0.0679P)^2^+1.113P] where P = (Fo^2^+2Fc^2^)/3'
_refine_ls_weighting_scheme calc
_refine_ls_wR_factor_gt 0.1367
_refine_ls_wR_factor_ref 0.1510
_reflns_number_gt 2927
_reflns_number_total 4074
_reflns_threshold_expression I>2\s(I)
_cod_data_source_file bt6755.cif
_cod_data_source_block I
_cod_database_code 2207150
_cod_database_fobs_code 2207150

loop_
_symmetry_equiv_pos_as_xyz
'x, y, z'
'-x+1/2, -y, z+1/2'
'-x, y+1/2, -z+1/2'
'x+1/2, -y+1/2, -z'
'-x, -y, -z'
'x-1/2, y, -z-1/2'
'x, -y-1/2, z-1/2'
'-x-1/2, y-1/2, z'

loop_
_atom_site_label
_atom_site_fract_x
_atom_site_fract_y
_atom_site_fract_z
_atom_site_U_iso_or_equiv
_atom_site_adp_type
_atom_site_calc_flag
_atom_site_refinement_flags
_atom_site_occupancy
_atom_site_type_symbol
O1 0.6785(2) -0.03633(12) 0.75824(9) 0.0790(6) Uani d . 1 O
O2 0.53068(18) -0.03809(11) 0.68526(9) 0.0685(5) Uani d . 1 O
O3 0.55958(15) 0.08385(8) 0.55150(7) 0.0495(4) Uani d . 1 O
N1 0.83831(17) 0.10537(10) 0.60134(7) 0.0399(4) Uani d . 1 N
N2 0.63192(18) -0.01088(10) 0.70990(8) 0.0437(4) Uani d . 1 N
N3 0.63777(18) -0.04685(9) 0.54111(7) 0.0405(4) Uani d . 1 N
H3 0.5817 -0.0637 0.5133 0.049 Uiso calc R 1 H
C1 0.9061(2) 0.12902(14) 0.65932(10) 0.0508(6) Uani d . 1 C
H1A 0.9118 0.1878 0.6624 0.061 Uiso calc R 1 H
H1B 0.9970 0.1067 0.6608 0.061 Uiso calc R 1 H
C2 0.81962(19) 0.09440(12) 0.71272(9) 0.0385(4) Uani d . 1 C
H2 0.8695 0.0494 0.7319 0.046 Uiso calc R 1 H
C3 0.69853(18) 0.05920(11) 0.67768(8) 0.0334(4) Uani d . 1 C
H3A 0.6312 0.1024 0.6720 0.040 Uiso calc R 1 H
C4 0.75389(19) 0.03472(10) 0.61325(8) 0.0324(4) Uani d . 1 C
C5 0.9265(3) 0.10052(15) 0.54748(10) 0.0589(6) Uani d . 1 C
H5A 0.9955 0.0605 0.5548 0.088 Uiso calc R 1 H
H5B 0.9681 0.1525 0.5404 0.088 Uiso calc R 1 H
H5C 0.8744 0.0854 0.5115 0.088 Uiso calc R 1 H
C6 0.77974(19) 0.15362(11) 0.76347(8) 0.0369(4) Uani d . 1 C
C7 0.7164(2) 0.22615(13) 0.74940(10) 0.0510(6) Uani d . 1 C
H7 0.7009 0.2397 0.7079 0.061 Uiso calc R 1 H
C8 0.6756(2) 0.27894(13) 0.79562(10) 0.0524(6) Uani d . 1 C
H8 0.6321 0.3271 0.7848 0.063 Uiso calc R 1 H
C9 0.6983(2) 0.26156(12) 0.85756(9) 0.0440(5) Uani d . 1 C
C10 0.7627(2) 0.18956(13) 0.87130(9) 0.0460(5) Uani d . 1 C
H10 0.7795 0.1766 0.9128 0.055 Uiso calc R 1 H
C11 0.8029(2) 0.13614(12) 0.82544(9) 0.0406(5) Uani d . 1 C
H11 0.8460 0.0879 0.8363 0.049 Uiso calc R 1 H
C12 0.6536(3) 0.32038(16) 0.90779(12) 0.0716(8) Uani d . 1 C
H12A 0.5573 0.3162 0.9135 0.107 Uiso calc R 1 H
H12B 0.6763 0.3748 0.8956 0.107 Uiso calc R 1 H
H12C 0.6987 0.3074 0.9461 0.107 Uiso calc R 1 H
C13 0.6373(2) 0.02887(11) 0.56493(8) 0.0361(4) Uani d . 1 C
C14 0.7410(2) -0.09521(11) 0.56721(8) 0.0359(4) Uani d . 1 C
C15 0.7700(2) -0.17548(12) 0.55498(9) 0.0459(5) Uani d . 1 C
H15 0.7177 -0.2057 0.5273 0.055 Uiso calc R 1 H
C16 0.8798(2) -0.20961(13) 0.58526(10) 0.0516(6) Uani d . 1 C
H16 0.9022 -0.2636 0.5776 0.062 Uiso calc R 1 H
C17 0.9563(2) -0.16496(14) 0.62651(11) 0.0531(6) Uani d . 1 C
H17 1.0305 -0.1889 0.6459 0.064 Uiso calc R 1 H
C18 0.9240(2) -0.08459(13) 0.63944(10) 0.0437(5) Uani d . 1 C
H18 0.9750 -0.0548 0.6678 0.052 Uiso calc R 1 H
C19 0.81505(19) -0.04959(11) 0.60957(8) 0.0340(4) Uani d . 1 C

loop_
_atom_site_aniso_label
_atom_site_aniso_U_11
_atom_site_aniso_U_22
_atom_site_aniso_U_33
_atom_site_aniso_U_12
_atom_site_aniso_U_13
_atom_site_aniso_U_23
O1 0.0848(14) 0.0883(13) 0.0641(11) -0.0188(11) -0.0038(10) 0.0293(10)
O2 0.0512(10) 0.0700(11) 0.0845(12) -0.0280(9) 0.0017(9) -0.0016(9)
O3 0.0546(9) 0.0380(8) 0.0559(9) 0.0082(7) -0.0246(7) -0.0072(6)
N1 0.0410(10) 0.0410(9) 0.0377(9) -0.0097(7) 0.0013(7) -0.0043(7)
N2 0.0387(10) 0.0455(10) 0.0468(10) -0.0040(8) 0.0105(8) -0.0045(8)
N3 0.0462(10) 0.0357(8) 0.0397(9) 0.0012(7) -0.0134(7) -0.0076(7)
C1 0.0396(12) 0.0665(14) 0.0463(12) -0.0178(10) 0.0036(9) -0.0170(10)
C2 0.0319(10) 0.0470(11) 0.0366(10) -0.0014(8) -0.0042(8) -0.0063(8)
C3 0.0294(10) 0.0342(9) 0.0365(10) -0.0016(8) -0.0003(7) -0.0049(7)
C4 0.0298(9) 0.0338(9) 0.0336(9) -0.0003(8) -0.0032(7) -0.0027(7)
C5 0.0673(16) 0.0649(15) 0.0446(12) -0.0155(13) 0.0126(11) -0.0011(11)
C6 0.0336(10) 0.0426(10) 0.0345(10) -0.0054(8) -0.0037(8) -0.0061(8)
C7 0.0692(16) 0.0490(12) 0.0349(10) 0.0048(11) -0.0111(10) -0.0008(9)
C8 0.0644(15) 0.0391(11) 0.0536(13) 0.0055(10) -0.0089(11) -0.0028(9)
C9 0.0403(11) 0.0464(12) 0.0454(12) -0.0057(9) -0.0012(9) -0.0118(9)
C10 0.0467(12) 0.0584(13) 0.0327(10) -0.0006(10) -0.0047(9) -0.0055(9)
C11 0.0373(11) 0.0452(11) 0.0395(11) 0.0028(9) -0.0077(8) -0.0014(8)
C12 0.0831(19) 0.0700(17) 0.0618(15) 0.0111(15) 0.0002(14) -0.0246(13)
C13 0.0396(11) 0.0335(10) 0.0352(9) -0.0009(8) -0.0062(8) -0.0031(8)
C14 0.0387(10) 0.0366(10) 0.0325(9) 0.0016(8) 0.0032(8) 0.0009(7)
C15 0.0607(14) 0.0364(11) 0.0405(11) 0.0011(10) 0.0039(10) -0.0046(8)
C16 0.0694(16) 0.0364(11) 0.0491(12) 0.0143(11) 0.0167(11) 0.0036(9)
C17 0.0473(13) 0.0570(13) 0.0551(13) 0.0195(11) 0.0056(11) 0.0093(11)
C18 0.0346(11) 0.0526(12) 0.0440(11) 0.0069(9) -0.0024(9) -0.0007(9)
C19 0.0340(10) 0.0375(9) 0.0304(9) 0.0009(8) 0.0038(7) -0.0016(7)

loop_
_atom_type_symbol
_atom_type_description
_atom_type_scat_dispersion_real
_atom_type_scat_dispersion_imag
_atom_type_scat_source
C C 0.0033 0.0016 'International Tables Vol C Tables 4.2.6.8 and 6.1.1.4'
H H 0.0000 0.0000 'International Tables Vol C Tables 4.2.6.8 and 6.1.1.4'
N N 0.0061 0.0033 'International Tables Vol C Tables 4.2.6.8 and 6.1.1.4'
O O 0.0106 0.0060 'International Tables Vol C Tables 4.2.6.8 and 6.1.1.4'

loop_
_geom_angle_atom_site_label_1
_geom_angle_atom_site_label_2
_geom_angle_atom_site_label_3
_geom_angle
_geom_angle_publ_flag
C5 N1 C4 116.2(2) y
C5 N1 C1 114.7(2) y
C4 N1 C1 109.0(2) y
O1 N2 O2 124.0(2) y
O1 N2 C3 119.7(2) y
O2 N2 C3 116.32(18) ?
C13 N3 C14 111.95(16) ?
C13 N3 H3 124.0 ?
C14 N3 H3 124.0 ?
N1 C1 C2 106.34(15) ?
N1 C1 H1A 110.5 ?
C2 C1 H1A 110.5 ?
N1 C1 H1B 110.5 ?
C2 C1 H1B 110.5 ?
H1A C1 H1B 108.7 ?
C6 C2 C3 113.28(15) ?
C6 C2 C1 116.26(17) ?
C3 C2 C1 101.98(15) ?
C6 C2 H2 108.3 ?
C3 C2 H2 108.3 ?
C1 C2 H2 108.3 ?
N2 C3 C2 114.10(16) ?
N2 C3 C4 111.69(14) ?
C2 C3 C4 105.30(14) ?
N2 C3 H3A 108.5 ?
C2 C3 H3A 108.5 ?
C4 C3 H3A 108.5 ?
N1 C4 C19 119.65(16) ?
N1 C4 C3 98.77(13) ?
C19 C4 C3 115.31(14) ?
N1 C4 C13 110.94(14) ?
C19 C4 C13 101.76(14) ?
C3 C4 C13 110.68(15) ?
N1 C5 H5A 109.5 ?
N1 C5 H5B 109.5 ?
H5A C5 H5B 109.5 ?
N1 C5 H5C 109.5 ?
H5A C5 H5C 109.5 ?
H5B C5 H5C 109.5 ?
C11 C6 C7 117.78(18) ?
C11 C6 C2 121.10(18) ?
C7 C6 C2 121.11(17) ?
C8 C7 C6 121.27(19) ?
C8 C7 H7 119.4 ?
C6 C7 H7 119.4 ?
C9 C8 C7 121.1(2) ?
C9 C8 H8 119.5 ?
C7 C8 H8 119.5 ?
C10 C9 C8 117.41(19) ?
C10 C9 C12 122.1(2) ?
C8 C9 C12 120.5(2) ?
C9 C10 C11 121.91(19) ?
C9 C10 H10 119.0 ?
C11 C10 H10 119.0 ?
C10 C11 C6 120.54(19) ?
C10 C11 H11 119.7 ?
C6 C11 H11 119.7 ?
C9 C12 H12A 109.5 ?
C9 C12 H12B 109.5 ?
H12A C12 H12B 109.5 ?
C9 C12 H12C 109.5 ?
H12A C12 H12C 109.5 ?
H12B C12 H12C 109.5 ?
O3 C13 N3 126.73(17) ?
O3 C13 C4 125.30(16) ?
N3 C13 C4 107.97(16) ?
C15 C14 C19 122.29(19) ?
C15 C14 N3 128.05(18) ?
C19 C14 N3 109.66(16) ?
C14 C15 C16 117.6(2) ?
C14 C15 H15 121.2 ?
C16 C15 H15 121.2 ?
C17 C16 C15 121.07(19) ?
C17 C16 H16 119.5 ?
C15 C16 H16 119.5 ?
C16 C17 C18 120.7(2) ?
C16 C17 H17 119.7 ?
C18 C17 H17 119.7 ?
C19 C18 C17 119.0(2) ?
C19 C18 H18 120.5 ?
C17 C18 H18 120.5 ?
C18 C19 C14 119.36(18) ?
C18 C19 C4 132.01(17) ?
C14 C19 C4 108.63(16) ?

loop_
_geom_bond_atom_site_label_1
_geom_bond_atom_site_label_2
_geom_bond_distance
_geom_bond_publ_flag
O1 N2 1.210(2) ?
O2 N2 1.216(2) ?
O3 C13 1.220(2) ?
N1 C5 1.449(3) y
N1 C4 1.452(2) y
N1 C1 1.465(2) y
N2 C3 1.496(2) ?
N3 C13 1.346(2) ?
N3 C14 1.409(2) ?
N3 H3 0.8600 ?
C1 C2 1.538(3) y
C1 H1A 0.9700 ?
C1 H1B 0.9700 ?
C2 C6 1.513(3) ?
C2 C3 1.526(2) y
C2 H2 0.9800 ?
C3 C4 1.540(2) y
C3 H3A 0.9800 ?
C4 C19 1.514(2) ?
C4 C13 1.552(3) ?
C5 H5A 0.9600 ?
C5 H5B 0.9600 ?
C5 H5C 0.9600 ?
C6 C11 1.380(3) ?
C6 C7 1.380(3) ?
C7 C8 1.378(3) ?
C7 H7 0.9300 ?
C8 C9 1.378(3) ?
C8 H8 0.9300 ?
C9 C10 1.376(3) ?
C9 C12 1.514(3) ?
C10 C11 1.378(3) ?
C10 H10 0.9300 ?
C11 H11 0.9300 ?
C12 H12A 0.9600 ?
C12 H12B 0.9600 ?
C12 H12C 0.9600 ?
C14 C15 1.376(3) ?
C14 C19 1.387(3) ?
C15 C16 1.382(3) ?
C15 H15 0.9300 ?
C16 C17 1.376(3) ?
C16 H16 0.9300 ?
C17 C18 1.388(3) ?
C17 H17 0.9300 ?
C18 C19 1.378(3) ?
C18 H18 0.9300 ?

loop_
_geom_hbond_atom_site_label_D
_geom_hbond_atom_site_label_H
_geom_hbond_atom_site_label_A
_geom_hbond_site_symmetry_A
_geom_hbond_distance_DH
_geom_hbond_distance_HA
_geom_hbond_distance_DA
_geom_hbond_angle_DHA
N3 H3 O3 5_656 0.86 2.00 2.849(2) 171
C16 H16 O3 8_755 0.93 2.60 3.525(3) 174
C18 H18 O1 6_657 0.93 2.58 3.430(3) 153

loop_
_geom_torsion_atom_site_label_1
_geom_torsion_atom_site_label_2
_geom_torsion_atom_site_label_3
_geom_torsion_atom_site_label_4
_geom_torsion
_geom_torsion_publ_flag
C5 N1 C1 C2 -154.9(2) y
C4 N1 C1 C2 -22.8(2) ?
N1 C1 C2 C6 -128.77(18) ?
N1 C1 C2 C3 -5.0(2) ?
O1 N2 C3 C2 -2.7(3) ?
O2 N2 C3 C2 176.27(17) ?
O1 N2 C3 C4 116.6(2) ?
O2 N2 C3 C4 -64.5(2) ?
C6 C2 C3 N2 -82.3(2) ?
C1 C2 C3 N2 152.01(17) ?
C6 C2 C3 C4 154.89(16) ?
C1 C2 C3 C4 29.19(19) ?
C5 N1 C4 C19 45.2(2) ?
C1 N1 C4 C19 -86.1(2) ?
C5 N1 C4 C3 171.1(2) y
C1 N1 C4 C3 39.69(19) ?
C5 N1 C4 C13 -72.7(2) ?
C1 N1 C4 C13 155.90(16) ?
N2 C3 C4 N1 -166.57(15) ?
C2 C3 C4 N1 -42.21(17) ?
N2 C3 C4 C19 -37.8(2) ?
C2 C3 C4 C19 86.59(19) ?
N2 C3 C4 C13 77.03(18) ?
C2 C3 C4 C13 -158.61(15) ?
C3 C2 C6 C11 114.1(2) ?
C1 C2 C6 C11 -128.2(2) ?
C3 C2 C6 C7 -64.5(3) ?
C1 C2 C6 C7 53.2(3) ?
C11 C6 C7 C8 -1.0(3) ?
C2 C6 C7 C8 177.7(2) ?
C6 C7 C8 C9 0.8(4) ?
C7 C8 C9 C10 -0.2(3) ?
C7 C8 C9 C12 179.7(2) y
C8 C9 C10 C11 -0.3(3) ?
C12 C9 C10 C11 179.9(2) y
C9 C10 C11 C6 0.2(3) ?
C7 C6 C11 C10 0.5(3) ?
C2 C6 C11 C10 -178.17(18) ?
C14 N3 C13 O3 -179.71(19) ?
C14 N3 C13 C4 0.2(2) ?
N1 C4 C13 O3 -50.9(3) ?
C19 C4 C13 O3 -179.30(19) ?
C3 C4 C13 O3 57.7(2) ?
N1 C4 C13 N3 129.15(17) ?
C19 C4 C13 N3 0.8(2) ?
C3 C4 C13 N3 -122.26(17) ?
C13 N3 C14 C15 178.7(2) ?
C13 N3 C14 C19 -1.2(2) ?
C19 C14 C15 C16 -1.9(3) ?
N3 C14 C15 C16 178.13(19) ?
C14 C15 C16 C17 0.5(3) ?
C15 C16 C17 C18 0.9(3) ?
C16 C17 C18 C19 -1.0(3) ?
C17 C18 C19 C14 -0.3(3) ?
C17 C18 C19 C4 179.75(19) ?
C15 C14 C19 C18 1.8(3) ?
N3 C14 C19 C18 -178.20(17) ?
C15 C14 C19 C4 -178.23(18) ?
N3 C14 C19 C4 1.7(2) ?
N1 C4 C19 C18 55.8(3) ?
C3 C4 C19 C18 -61.8(3) ?
C13 C4 C19 C18 178.4(2) ?
N1 C4 C19 C14 -124.09(17) ?
C3 C4 C19 C14 118.32(17) ?
C13 C4 C19 C14 -1.51(19) ?
